data_4309654
loop_
_publ_author_name
'Albert Figuerola'
'Joan Ribas'
'Miquel Llunell'
'David Casanova'
'Miguel Maestro'
'Santiago Alvarez'
'Carmen Diaz'

_publ_section_title
;
Magnetic Properties of Cyano-Bridged Ln3+-M3+ Complexes. Part I:
Trinuclear Complexes (Ln3+= La, Ce, Pr, Nd, Sm; M3+= FeLS, Co) with bpy as
Blocking Ligand
;
_journal_name_full 'Inorganic Chemistry'
_journal_page_first 6939
_journal_page_last 6948
_journal_paper_doi 10.1021/ic050648i
_journal_volume 44
_journal_year 2005
_chemical_formula_moiety 'C46 H48 N14 O8 Fe Pr2, 1(C6 N6 Fe), 8(H2 O)'
_chemical_formula_sum 'C52 H64 Fe2 N20 O16 Pr2'
_chemical_formula_weight 1618.75
_chemical_name_systematic
; 
 ? 
;
_space_group_IT_number 2
_symmetry_cell_setting triclinic
_symmetry_space_group_name_Hall '-P 1'
_symmetry_space_group_name_H-M 'P -1'
_atom_sites_solution_hydrogens geom
_atom_sites_solution_primary direct
_atom_sites_solution_secondary difmap
_audit_creation_method SHELXL-97
_cell_angle_alpha 87.1570(10)
_cell_angle_beta 87.5960(10)
_cell_angle_gamma 66.3490(10)
_cell_formula_units_Z 1
_cell_length_a 10.1882(5)
_cell_length_b 11.4854(6)
_cell_length_c 15.6370(8)
_cell_measurement_temperature 293(2)
_cell_volume 1673.53(15)
_computing_cell_refinement 'Bruker SAINT'
_computing_data_collection 'Bruker SMART'
_computing_data_reduction 'Bruker SHELXTL'
_computing_molecular_graphics 'Bruker SHELXTL'
_computing_publication_material 'Bruker SHELXTL'
_computing_structure_refinement 'SHELXL-97 (Sheldrick, 1997)'
_computing_structure_solution 'SHELXS-97 (Sheldrick, 1990)'
_diffrn_ambient_temperature 293(2)
_diffrn_measured_fraction_theta_full 0.915
_diffrn_measured_fraction_theta_max 0.915
_diffrn_measurement_device_type 'CCD area detector'
_diffrn_measurement_method 'phi and omega scans'
_diffrn_radiation_monochromator graphite
_diffrn_radiation_source 'fine-focus sealed tube'
_diffrn_radiation_type MoK\a
_diffrn_radiation_wavelength 0.71073
_diffrn_reflns_av_R_equivalents 0.0210
_diffrn_reflns_av_sigmaI/netI 0.0454
_diffrn_reflns_limit_h_max 13
_diffrn_reflns_limit_h_min -10
_diffrn_reflns_limit_k_max 15
_diffrn_reflns_limit_k_min -13
_diffrn_reflns_limit_l_max 20
_diffrn_reflns_limit_l_min -14
_diffrn_reflns_number 10853
_diffrn_reflns_theta_full 28.28
_diffrn_reflns_theta_max 28.28
_diffrn_reflns_theta_min 1.94
_exptl_absorpt_coefficient_mu 1.932
_exptl_absorpt_correction_T_max 0.8303
_exptl_absorpt_correction_T_min 0.5858
_exptl_absorpt_correction_type Semi-empirical
_exptl_absorpt_process_details Sadabs
_exptl_crystal_colour Yellow
_exptl_crystal_density_diffrn 1.606
_exptl_crystal_density_method 'not measured'
_exptl_crystal_description Block
_exptl_crystal_F_000 814
_exptl_crystal_size_max 0.31
_exptl_crystal_size_mid 0.15
_exptl_crystal_size_min 0.10
_refine_diff_density_max 0.534
_refine_diff_density_min -0.605
_refine_diff_density_rms 0.080
_refine_ls_extinction_method none
_refine_ls_goodness_of_fit_ref 1.013
_refine_ls_hydrogen_treatment mixed
_refine_ls_matrix_type full
_refine_ls_number_parameters 418
_refine_ls_number_reflns 7610
_refine_ls_number_restraints 0
_refine_ls_restrained_S_all 1.013
_refine_ls_R_factor_all 0.0399
_refine_ls_R_factor_gt 0.0294
_refine_ls_shift/su_max 0.002
_refine_ls_shift/su_mean 0.000
_refine_ls_structure_factor_coef Fsqd
_refine_ls_weighting_details 'calc w=1/[\s^2^(Fo^2^)+(0.0308P)^2^+0.0000P] where P=(Fo^2^+2Fc^2^)/3'
_refine_ls_weighting_scheme calc
_refine_ls_wR_factor_gt 0.0644
_refine_ls_wR_factor_ref 0.0678
_reflns_number_gt 6468
_reflns_number_total 7610
_reflns_threshold_expression >2sigma(I)
_cod_data_source_file ic050648isi20050427_114851_3.cif
_cod_data_source_block complex3
_cod_depositor_comments
;
The following automatic conversions were performed:
'_symmetry_cell_setting' value 'Triclinic' changed to 'triclinic'
according to '/home/saulius/struct/CIF-dictionaries/cif_core.dic'
dictionary named 'cif_core.dic' version 2.4.1 from 2010-06-29.

Automatic conversion script
Id: cif_fix_enum 1527 2010-12-29 10:47:43Z saulius 
;
_cod_original_formula_sum 'C52 H64 N20 O16 Fe2 Pr2'
_cod_database_code 4309654

loop_
_symmetry_equiv_pos_as_xyz
'x, y, z'
'-x, -y, -z'

loop_
_atom_site_label
_atom_site_type_symbol
_atom_site_fract_x
_atom_site_fract_y
_atom_site_fract_z
_atom_site_U_iso_or_equiv
_atom_site_adp_type
_atom_site_occupancy
_atom_site_symmetry_multiplicity
_atom_site_calc_flag
_atom_site_refinement_flags
_atom_site_disorder_assembly
_atom_site_disorder_group
Pr1 Pr 0.618606(16) 0.775435(14) 0.242981(10) 0.02581(5) Uani 1 1 d . . .
Fe1 Fe 1.0000 0.5000 0.5000 0.02721(12) Uani 1 2 d S . .
Fe2 Fe 0.0000 1.0000 0.0000 0.02863(12) Uani 1 2 d S . .
O1 O 0.5805(2) 0.57960(19) 0.26958(14) 0.0402(5) Uani 1 1 d . . .
H1A H 0.4982 0.5753 0.2462 0.048 Uiso 1 1 d R . .
H1B H 0.6486 0.5064 0.2760 0.048 Uiso 1 1 d R . .
O2 O 0.8252(2) 0.8393(2) 0.22795(15) 0.0468(6) Uani 1 1 d . . .
H2A H 0.9012 0.8036 0.1946 0.056 Uiso 1 1 d R . .
H2B H 0.8776 0.8590 0.2705 0.056 Uiso 1 1 d R . .
O3 O 0.5539(2) 0.9443(2) 0.12172(14) 0.0445(5) Uani 1 1 d . . .
H3B H 0.4686 0.9778 0.1037 0.053 Uiso 1 1 d R . .
H3A H 0.6077 0.9542 0.0775 0.053 Uiso 1 1 d R . .
O4 O 0.3540(2) 0.8544(2) 0.22022(14) 0.0413(5) Uani 1 1 d . . .
H4A H 0.2797 0.9240 0.2421 0.050 Uiso 1 1 d R . .
H4B H 0.3371 0.7816 0.2170 0.050 Uiso 1 1 d R . .
N1 N 0.5979(3) 0.6788(2) 0.09186(16) 0.0394(6) Uani 1 1 d . . .
N2 N 0.8508(2) 0.5856(2) 0.17412(15) 0.0341(5) Uani 1 1 d . . .
N3 N 0.4596(3) 0.8197(3) 0.39125(16) 0.0393(6) Uani 1 1 d . . .
N4 N 0.5278(3) 1.0023(2) 0.31117(17) 0.0413(6) Uani 1 1 d . . .
N5 N 0.7716(3) 0.6730(3) 0.37453(16) 0.0403(6) Uani 1 1 d . . .
N6 N 1.0303(3) 0.2685(3) 0.39552(19) 0.0506(7) Uani 1 1 d . . .
N7 N 1.2079(3) 0.5669(3) 0.3796(2) 0.0538(8) Uani 1 1 d . . .
N8 N 0.2731(3) 1.0467(3) 0.0299(2) 0.0503(7) Uani 1 1 d . . .
N9 N -0.1333(3) 1.1488(3) 0.16293(18) 0.0509(7) Uani 1 1 d . . .
N10 N 0.0984(3) 0.7538(3) 0.11170(19) 0.0543(8) Uani 1 1 d . . .
C1 C 0.4781(4) 0.7324(3) 0.0465(2) 0.0504(9) Uani 1 1 d . . .
H1C H 0.4016 0.8004 0.0697 0.060 Uiso 1 1 calc R . .
C2 C 0.4618(4) 0.6926(4) -0.0325(2) 0.0584(10) Uani 1 1 d . . .
H2C H 0.3769 0.7334 -0.0618 0.070 Uiso 1 1 calc R . .
C3 C 0.5723(4) 0.5925(4) -0.0667(2) 0.0638(11) Uani 1 1 d . . .
H3C H 0.5642 0.5631 -0.1197 0.077 Uiso 1 1 calc R . .
C4 C 0.6958(4) 0.5358(3) -0.0216(2) 0.0510(9) Uani 1 1 d . . .
H4C H 0.7727 0.4679 -0.0445 0.061 Uiso 1 1 calc R . .
C5 C 0.7068(3) 0.5786(3) 0.05748(19) 0.0344(6) Uani 1 1 d . . .
C6 C 0.8402(3) 0.5207(3) 0.10735(19) 0.0337(6) Uani 1 1 d . . .
C7 C 0.9486(4) 0.4060(3) 0.0855(2) 0.0451(8) Uani 1 1 d . . .
H7A H 0.9386 0.3626 0.0392 0.054 Uiso 1 1 calc R . .
C8 C 1.0707(4) 0.3569(3) 0.1324(2) 0.0515(9) Uani 1 1 d . . .
H8A H 1.1435 0.2792 0.1189 0.062 Uiso 1 1 calc R . .
C9 C 1.0844(4) 0.4233(3) 0.1994(2) 0.0493(8) Uani 1 1 d . . .
H9A H 1.1668 0.3923 0.2318 0.059 Uiso 1 1 calc R . .
C10 C 0.9730(3) 0.5373(3) 0.2176(2) 0.0413(7) Uani 1 1 d . . .
H10A H 0.9830 0.5831 0.2624 0.050 Uiso 1 1 calc R . .
C11 C 0.4238(4) 0.7299(4) 0.4295(2) 0.0552(9) Uani 1 1 d . . .
H11A H 0.4724 0.6469 0.4120 0.066 Uiso 1 1 calc R . .
C12 C 0.3195(5) 0.7515(5) 0.4934(2) 0.0681(12) Uani 1 1 d . . .
H12A H 0.2980 0.6854 0.5176 0.082 Uiso 1 1 calc R . .
C13 C 0.2492(4) 0.8730(5) 0.5198(2) 0.0704(12) Uani 1 1 d . . .
H13A H 0.1779 0.8915 0.5623 0.084 Uiso 1 1 calc R . .
C14 C 0.2848(4) 0.9675(4) 0.4830(2) 0.0610(10) Uani 1 1 d . . .
H14A H 0.2376 1.0506 0.5005 0.073 Uiso 1 1 calc R . .
C15 C 0.3915(3) 0.9389(3) 0.41956(19) 0.0399(7) Uani 1 1 d . . .
C16 C 0.4353(3) 1.0375(3) 0.3788(2) 0.0407(7) Uani 1 1 d . . .
C17 C 0.3865(4) 1.1597(4) 0.4089(3) 0.0597(11) Uani 1 1 d . . .
H17A H 0.3247 1.1819 0.4564 0.072 Uiso 1 1 calc R . .
C18 C 0.4293(4) 1.2472(4) 0.3686(3) 0.0739(14) Uani 1 1 d . . .
H18A H 0.3951 1.3297 0.3877 0.089 Uiso 1 1 calc R . .
C19 C 0.5219(5) 1.2131(3) 0.3003(3) 0.0663(11) Uani 1 1 d . . .
H19A H 0.5521 1.2715 0.2721 0.080 Uiso 1 1 calc R . .
C20 C 0.5700(4) 1.0899(3) 0.2740(3) 0.0572(10) Uani 1 1 d . . .
H20A H 0.6352 1.0662 0.2280 0.069 Uiso 1 1 calc R . .
C21 C 0.8514(3) 0.6095(3) 0.42428(18) 0.0314(6) Uani 1 1 d . . .
C22 C 1.0204(3) 0.3540(3) 0.43369(19) 0.0344(6) Uani 1 1 d . . .
C23 C 1.1339(3) 0.5387(3) 0.42545(19) 0.0348(6) Uani 1 1 d . . .
C24 C 0.1719(3) 1.0283(3) 0.01907(19) 0.0357(7) Uani 1 1 d . . .
C25 C -0.0863(3) 1.0938(3) 0.1022(2) 0.0353(7) Uani 1 1 d . . .
C26 C 0.0668(3) 0.8448(3) 0.0699(2) 0.0377(7) Uani 1 1 d . . .
O1S O 0.7734(2) 0.3435(2) 0.28776(16) 0.0536(6) Uani 1 1 d . . .
H1X H 0.8062 0.2851 0.2416 0.064 Uiso 1 1 d R . .
H1Y H 0.8432 0.3372 0.3234 0.064 Uiso 1 1 d R . .
O2S O 0.3122(2) 0.6239(3) 0.22772(16) 0.0633(7) Uani 1 1 d . . .
H2Y H 0.2451 0.6633 0.1880 0.076 Uiso 1 1 d R . .
H2X H 0.2619 0.6196 0.2777 0.076 Uiso 1 1 d R . .
O3S O -0.0180(3) 0.8688(3) 0.3537(2) 0.0767(9) Uani 1 1 d . . .
H3X H 0.0270 0.9289 0.3504 0.092 Uiso 1 1 d R . .
H3Y H 0.0622 0.8019 0.3918 0.092 Uiso 1 1 d R . .
O4S O 0.1077(3) 0.0446(2) 0.28904(17) 0.0637(7) Uani 1 1 d . . .
H4X H 0.1020 0.1158 0.3180 0.076 Uiso 1 1 d R . .
H4Y H 0.0448 0.0773 0.2499 0.076 Uiso 1 1 d R . .

loop_
_atom_site_aniso_label
_atom_site_aniso_U_11
_atom_site_aniso_U_22
_atom_site_aniso_U_33
_atom_site_aniso_U_23
_atom_site_aniso_U_13
_atom_site_aniso_U_12
Pr1 0.02561(8) 0.02715(8) 0.02238(8) -0.00133(5) -0.00187(5) -0.00799(6)
Fe1 0.0283(3) 0.0300(3) 0.0224(3) 0.0016(2) -0.0049(2) -0.0106(2)
Fe2 0.0271(3) 0.0307(3) 0.0252(3) -0.0008(2) -0.0008(2) -0.0086(2)
O1 0.0337(11) 0.0339(11) 0.0521(14) -0.0014(10) -0.0038(10) -0.0123(9)
O2 0.0383(12) 0.0554(14) 0.0538(15) -0.0065(11) 0.0050(11) -0.0260(11)
O3 0.0427(12) 0.0571(14) 0.0336(12) 0.0135(10) -0.0064(10) -0.0210(11)
O4 0.0311(11) 0.0455(13) 0.0420(13) -0.0080(10) -0.0028(9) -0.0089(10)
N1 0.0390(14) 0.0395(14) 0.0307(14) -0.0048(11) -0.0056(11) -0.0053(12)
N2 0.0309(13) 0.0389(14) 0.0305(13) -0.0054(11) 0.0023(10) -0.0115(11)
N3 0.0368(14) 0.0510(16) 0.0316(14) -0.0087(12) 0.0013(11) -0.0183(12)
N4 0.0490(16) 0.0351(14) 0.0389(15) -0.0065(12) -0.0003(12) -0.0153(12)
N5 0.0315(13) 0.0501(16) 0.0308(14) 0.0048(12) -0.0062(11) -0.0077(12)
N6 0.0538(18) 0.0477(17) 0.0482(18) -0.0101(14) -0.0117(14) -0.0161(14)
N7 0.0569(18) 0.0594(19) 0.0518(19) 0.0009(14) 0.0102(15) -0.0316(16)
N8 0.0381(15) 0.0583(18) 0.0558(19) 0.0005(14) -0.0036(13) -0.0207(14)
N9 0.0535(18) 0.0558(18) 0.0393(17) -0.0141(14) 0.0045(14) -0.0169(15)
N10 0.0644(19) 0.0402(16) 0.0461(18) 0.0062(14) 0.0027(15) -0.0095(14)
C1 0.0439(19) 0.052(2) 0.0400(19) -0.0107(16) -0.0106(15) -0.0016(16)
C2 0.053(2) 0.067(3) 0.043(2) -0.0108(18) -0.0191(17) -0.0091(19)
C3 0.067(3) 0.073(3) 0.042(2) -0.0222(19) -0.0129(19) -0.015(2)
C4 0.048(2) 0.054(2) 0.042(2) -0.0186(16) 0.0001(16) -0.0087(17)
C5 0.0362(16) 0.0339(16) 0.0310(16) -0.0020(12) 0.0004(13) -0.0118(13)
C6 0.0365(16) 0.0308(15) 0.0309(16) -0.0023(12) 0.0041(13) -0.0107(13)
C7 0.0486(19) 0.0376(18) 0.0422(19) -0.0115(14) 0.0032(15) -0.0091(15)
C8 0.0414(19) 0.0371(18) 0.063(2) -0.0092(16) 0.0038(17) -0.0013(15)
C9 0.0351(18) 0.052(2) 0.051(2) 0.0017(17) -0.0059(15) -0.0070(15)
C10 0.0333(16) 0.0495(19) 0.0378(18) -0.0068(14) -0.0011(14) -0.0124(14)
C11 0.067(2) 0.067(2) 0.038(2) -0.0085(17) 0.0099(18) -0.035(2)
C12 0.075(3) 0.109(4) 0.039(2) -0.007(2) 0.016(2) -0.058(3)
C13 0.055(2) 0.116(4) 0.036(2) -0.007(2) 0.0123(18) -0.031(3)
C14 0.044(2) 0.082(3) 0.038(2) -0.0113(19) 0.0076(16) -0.0058(19)
C15 0.0264(15) 0.058(2) 0.0288(16) -0.0098(14) -0.0061(12) -0.0086(14)
C16 0.0283(15) 0.0434(18) 0.0405(18) -0.0145(14) -0.0088(13) -0.0016(13)
C17 0.0365(19) 0.055(2) 0.073(3) -0.031(2) -0.0068(18) 0.0006(17)
C18 0.058(3) 0.040(2) 0.113(4) -0.027(2) -0.026(3) -0.0043(19)
C19 0.073(3) 0.039(2) 0.088(3) -0.005(2) -0.019(2) -0.022(2)
C20 0.068(2) 0.040(2) 0.066(3) -0.0057(18) -0.004(2) -0.0245(18)
C21 0.0309(15) 0.0398(16) 0.0256(14) -0.0034(12) -0.0013(12) -0.0160(13)
C22 0.0343(16) 0.0351(16) 0.0312(16) 0.0024(13) -0.0080(13) -0.0109(13)
C23 0.0356(16) 0.0342(16) 0.0322(16) -0.0002(12) -0.0033(13) -0.0111(13)
C24 0.0335(16) 0.0340(16) 0.0348(17) 0.0001(13) 0.0002(13) -0.0088(13)
C25 0.0317(15) 0.0371(16) 0.0352(17) 0.0022(13) -0.0045(13) -0.0117(13)
C26 0.0360(16) 0.0409(18) 0.0322(16) -0.0046(14) 0.0030(13) -0.0112(14)
O1S 0.0470(14) 0.0417(13) 0.0628(16) -0.0140(12) -0.0098(12) -0.0061(11)
O2S 0.0487(15) 0.109(2) 0.0412(14) 0.0085(14) -0.0044(12) -0.0421(15)
O3S 0.0722(19) 0.075(2) 0.089(2) -0.0073(17) -0.0210(17) -0.0334(16)
O4S 0.0560(15) 0.0502(15) 0.0708(18) -0.0228(13) -0.0204(13) -0.0025(12)

loop_
_atom_type_symbol
_atom_type_description
_atom_type_scat_dispersion_real
_atom_type_scat_dispersion_imag
_atom_type_scat_source
C C 0.0033 0.0016 'International Tables Vol C Tables 4.2.6.8 and 6.1.1.4'
H H 0.0000 0.0000 'International Tables Vol C Tables 4.2.6.8 and 6.1.1.4'
N N 0.0061 0.0033 'International Tables Vol C Tables 4.2.6.8 and 6.1.1.4'
O O 0.0106 0.0060 'International Tables Vol C Tables 4.2.6.8 and 6.1.1.4'
Fe Fe 0.3463 0.8444 'International Tables Vol C Tables 4.2.6.8 and 6.1.1.4'
Pr Pr -0.2180 2.8214 'International Tables Vol C Tables 4.2.6.8 and 6.1.1.4'

loop_
_geom_angle_atom_site_label_1
_geom_angle_atom_site_label_2
_geom_angle_atom_site_label_3
_geom_angle
_geom_angle_site_symmetry_1
_geom_angle_site_symmetry_3
_geom_angle_publ_flag
O1 Pr1 O2 137.60(7) . . ?
O1 Pr1 O4 79.03(7) . . ?
O2 Pr1 O4 142.81(7) . . ?
O1 Pr1 O3 134.01(7) . . ?
O2 Pr1 O3 74.73(7) . . ?
O4 Pr1 O3 72.02(7) . . ?
O1 Pr1 N5 77.01(8) . . ?
O2 Pr1 N5 75.01(8) . . ?
O4 Pr1 N5 131.85(8) . . ?
O3 Pr1 N5 147.98(8) . . ?
O1 Pr1 N4 136.78(8) . . ?
O2 Pr1 N4 74.61(8) . . ?
O4 Pr1 N4 79.47(7) . . ?
O3 Pr1 N4 71.61(8) . . ?
N5 Pr1 N4 90.45(8) . . ?
O1 Pr1 N1 70.30(7) . . ?
O2 Pr1 N1 107.07(8) . . ?
O4 Pr1 N1 75.44(7) . . ?
O3 Pr1 N1 68.32(7) . . ?
N5 Pr1 N1 131.62(8) . . ?
N4 Pr1 N1 137.54(8) . . ?
O1 Pr1 N2 73.59(7) . . ?
O2 Pr1 N2 69.65(7) . . ?
O4 Pr1 N2 133.23(7) . . ?
O3 Pr1 N2 101.53(7) . . ?
N5 Pr1 N2 77.34(8) . . ?
N4 Pr1 N2 144.10(8) . . ?
N1 Pr1 N2 59.99(7) . . ?
O1 Pr1 N3 76.80(7) . . ?
O2 Pr1 N3 119.44(7) . . ?
O4 Pr1 N3 66.52(7) . . ?
O3 Pr1 N3 120.27(8) . . ?
N5 Pr1 N3 67.66(8) . . ?
N4 Pr1 N3 60.29(8) . . ?
N1 Pr1 N3 133.42(8) . . ?
N2 Pr1 N3 138.20(8) . . ?
C23 Fe1 C23 180.00(16) . 2_766 ?
C23 Fe1 C21 93.07(12) . 2_766 ?
C23 Fe1 C21 86.93(12) 2_766 2_766 ?
C23 Fe1 C21 86.93(12) . . ?
C23 Fe1 C21 93.07(12) 2_766 . ?
C21 Fe1 C21 180.000(1) 2_766 . ?
C23 Fe1 C22 88.03(12) . 2_766 ?
C23 Fe1 C22 91.97(12) 2_766 2_766 ?
C21 Fe1 C22 89.75(12) 2_766 2_766 ?
C21 Fe1 C22 90.25(11) . 2_766 ?
C23 Fe1 C22 91.97(12) . . ?
C23 Fe1 C22 88.03(12) 2_766 . ?
C21 Fe1 C22 90.25(11) 2_766 . ?
C21 Fe1 C22 89.75(12) . . ?
C22 Fe1 C22 180.000(1) 2_766 . ?
C26 Fe2 C26 180.0(2) 2_575 . ?
C26 Fe2 C24 92.20(12) 2_575 2_575 ?
C26 Fe2 C24 87.80(12) . 2_575 ?
C26 Fe2 C24 87.80(12) 2_575 . ?
C26 Fe2 C24 92.20(12) . . ?
C24 Fe2 C24 180.0 2_575 . ?
C26 Fe2 C25 91.12(12) 2_575 . ?
C26 Fe2 C25 88.88(12) . . ?
C24 Fe2 C25 91.18(12) 2_575 . ?
C24 Fe2 C25 88.82(12) . . ?
C26 Fe2 C25 88.88(12) 2_575 2_575 ?
C26 Fe2 C25 91.12(12) . 2_575 ?
C24 Fe2 C25 88.82(12) 2_575 2_575 ?
C24 Fe2 C25 91.18(12) . 2_575 ?
C25 Fe2 C25 180.0 . 2_575 ?
C1 N1 C5 117.1(3) . . ?
C1 N1 Pr1 120.3(2) . . ?
C5 N1 Pr1 122.58(19) . . ?
C10 N2 C6 117.5(3) . . ?
C10 N2 Pr1 119.11(19) . . ?
C6 N2 Pr1 121.98(18) . . ?
C11 N3 C15 116.9(3) . . ?
C11 N3 Pr1 121.0(2) . . ?
C15 N3 Pr1 120.9(2) . . ?
C20 N4 C16 117.6(3) . . ?
C20 N4 Pr1 118.5(2) . . ?
C16 N4 Pr1 123.8(2) . . ?
C21 N5 Pr1 168.0(2) . . ?
N1 C1 C2 123.8(3) . . ?
C3 C2 C1 118.6(3) . . ?
C2 C3 C4 118.8(3) . . ?
C3 C4 C5 120.5(3) . . ?
N1 C5 C4 121.2(3) . . ?
N1 C5 C6 116.9(3) . . ?
C4 C5 C6 121.8(3) . . ?
N2 C6 C7 121.8(3) . . ?
N2 C6 C5 116.7(2) . . ?
C7 C6 C5 121.5(3) . . ?
C8 C7 C6 119.6(3) . . ?
C7 C8 C9 119.3(3) . . ?
C8 C9 C10 118.3(3) . . ?
N2 C10 C9 123.5(3) . . ?
N3 C11 C12 124.6(4) . . ?
C13 C12 C11 117.7(4) . . ?
C12 C13 C14 119.3(4) . . ?
C13 C14 C15 119.9(4) . . ?
N3 C15 C14 121.5(3) . . ?
N3 C15 C16 116.6(3) . . ?
C14 C15 C16 121.9(3) . . ?
N4 C16 C17 121.0(3) . . ?
N4 C16 C15 116.8(3) . . ?
C17 C16 C15 122.2(3) . . ?
C18 C17 C16 119.9(4) . . ?
C19 C18 C17 119.7(4) . . ?
C18 C19 C20 118.4(4) . . ?
N4 C20 C19 123.4(4) . . ?
N5 C21 Fe1 174.6(3) . . ?
N6 C22 Fe1 178.8(3) . . ?
N7 C23 Fe1 176.6(3) . . ?
N8 C24 Fe2 179.1(3) . . ?
N9 C25 Fe2 178.1(3) . . ?
N10 C26 Fe2 176.1(3) . . ?

loop_
_geom_bond_atom_site_label_1
_geom_bond_atom_site_label_2
_geom_bond_distance
_geom_bond_site_symmetry_2
_geom_bond_publ_flag
Pr1 O1 2.4448(19) . ?
Pr1 O2 2.491(2) . ?
Pr1 O4 2.5107(19) . ?
Pr1 O3 2.551(2) . ?
Pr1 N5 2.569(2) . ?
Pr1 N4 2.653(2) . ?
Pr1 N1 2.711(2) . ?
Pr1 N2 2.718(2) . ?
Pr1 N3 2.720(2) . ?
Fe1 C23 1.929(3) . ?
Fe1 C23 1.929(3) 2_766 ?
Fe1 C21 1.937(3) 2_766 ?
Fe1 C21 1.937(3) . ?
Fe1 C22 1.951(3) 2_766 ?
Fe1 C22 1.951(3) . ?
Fe2 C26 1.931(3) 2_575 ?
Fe2 C26 1.931(3) . ?
Fe2 C24 1.942(3) 2_575 ?
Fe2 C24 1.942(3) . ?
Fe2 C25 1.945(3) . ?
Fe2 C25 1.945(3) 2_575 ?
N1 C1 1.341(4) . ?
N1 C5 1.353(4) . ?
N2 C10 1.342(4) . ?
N2 C6 1.345(4) . ?
N3 C11 1.333(4) . ?
N3 C15 1.351(4) . ?
N4 C20 1.344(4) . ?
N4 C16 1.350(4) . ?
N5 C21 1.149(4) . ?
N6 C22 1.142(4) . ?
N7 C23 1.147(4) . ?
N8 C24 1.153(4) . ?
N9 C25 1.143(4) . ?
N10 C26 1.142(4) . ?
C1 C2 1.377(5) . ?
C2 C3 1.359(5) . ?
C3 C4 1.369(5) . ?
C4 C5 1.379(4) . ?
C5 C6 1.487(4) . ?
C6 C7 1.385(4) . ?
C7 C8 1.369(5) . ?
C8 C9 1.370(5) . ?
C9 C10 1.379(4) . ?
C11 C12 1.384(5) . ?
C12 C13 1.364(6) . ?
C13 C14 1.369(6) . ?
C14 C15 1.389(5) . ?
C15 C16 1.482(5) . ?
C16 C17 1.387(4) . ?
C17 C18 1.365(6) . ?
C18 C19 1.358(6) . ?
C19 C20 1.377(5) . ?

loop_
_geom_hbond_atom_site_label_D
_geom_hbond_atom_site_label_H
_geom_hbond_atom_site_label_A
_geom_hbond_distance_DH
_geom_hbond_distance_HA
_geom_hbond_distance_DA
_geom_hbond_angle_DHA
_geom_hbond_site_symmetry_A
O1 H1A O2S 0.95 1.78 2.675(3) 156.4 .
O1 H1B O1S 0.85 1.80 2.644(3) 172.0 .
O2 H2A N10 0.88 2.23 3.094(4) 167.4 1_655
O2 H2B O3S 0.96 1.75 2.701(3) 170.7 1_655
O3 H3B N8 0.85 2.18 3.018(3) 167.1 .
O3 H3A N8 0.90 2.03 2.917(4) 171.4 2_675
O4 H4A O4S 0.92 1.89 2.799(3) 168.5 1_565
O4 H4B O2S 0.92 1.92 2.840(3) 171.3 .
O1S H1X N9 0.96 1.92 2.879(4) 170.5 1_645
O1S H1Y N6 0.90 2.10 2.975(3) 163.6 .
O2S H2Y N10 0.90 1.88 2.778(4) 175.8 .
O2S H2X N7 0.93 1.82 2.719(4) 163.2 1_455
O3S H3X O4S 0.97 2.01 2.916(4) 154.5 1_565
O3S H3Y N7 1.05 2.52 3.320(4) 132.5 1_455
O4S H4X N6 0.93 2.05 2.949(4) 161.8 1_455
O4S H4Y N9 0.86 2.17 3.028(4) 171.5 1_545

loop_
_geom_torsion_atom_site_label_1
_geom_torsion_atom_site_label_2
_geom_torsion_atom_site_label_3
_geom_torsion_atom_site_label_4
_geom_torsion
_geom_torsion_site_symmetry_1
_geom_torsion_site_symmetry_2
_geom_torsion_site_symmetry_3
_geom_torsion_site_symmetry_4
_geom_torsion_publ_flag
O1 Pr1 N1 C1 104.7(3) . . . . ?
O2 Pr1 N1 C1 -120.0(3) . . . . ?
O4 Pr1 N1 C1 21.4(2) . . . . ?
O3 Pr1 N1 C1 -54.7(2) . . . . ?
N5 Pr1 N1 C1 155.1(2) . . . . ?
N4 Pr1 N1 C1 -34.3(3) . . . . ?
N2 Pr1 N1 C1 -173.3(3) . . . . ?
N3 Pr1 N1 C1 57.0(3) . . . . ?
O1 Pr1 N1 C5 -77.3(2) . . . . ?
O2 Pr1 N1 C5 57.9(2) . . . . ?
O4 Pr1 N1 C5 -160.7(2) . . . . ?
O3 Pr1 N1 C5 123.2(2) . . . . ?
N5 Pr1 N1 C5 -27.0(3) . . . . ?
N4 Pr1 N1 C5 143.6(2) . . . . ?
N2 Pr1 N1 C5 4.6(2) . . . . ?
N3 Pr1 N1 C5 -125.1(2) . . . . ?
O1 Pr1 N2 C10 -100.8(2) . . . . ?
O2 Pr1 N2 C10 57.6(2) . . . . ?
O4 Pr1 N2 C10 -157.5(2) . . . . ?
O3 Pr1 N2 C10 126.4(2) . . . . ?
N5 Pr1 N2 C10 -20.9(2) . . . . ?
N4 Pr1 N2 C10 51.9(3) . . . . ?
N1 Pr1 N2 C10 -177.2(2) . . . . ?
N3 Pr1 N2 C10 -54.2(3) . . . . ?
O1 Pr1 N2 C6 65.2(2) . . . . ?
O2 Pr1 N2 C6 -136.3(2) . . . . ?
O4 Pr1 N2 C6 8.5(3) . . . . ?
O3 Pr1 N2 C6 -67.6(2) . . . . ?
N5 Pr1 N2 C6 145.2(2) . . . . ?
N4 Pr1 N2 C6 -142.1(2) . . . . ?
N1 Pr1 N2 C6 -11.1(2) . . . . ?
N3 Pr1 N2 C6 111.9(2) . . . . ?
O1 Pr1 N3 C11 3.9(2) . . . . ?
O2 Pr1 N3 C11 -133.7(2) . . . . ?
O4 Pr1 N3 C11 87.5(3) . . . . ?
O3 Pr1 N3 C11 137.5(2) . . . . ?
N5 Pr1 N3 C11 -77.3(3) . . . . ?
N4 Pr1 N3 C11 178.6(3) . . . . ?
N1 Pr1 N3 C11 49.6(3) . . . . ?
N2 Pr1 N3 C11 -41.9(3) . . . . ?
O1 Pr1 N3 C15 -163.2(2) . . . . ?
O2 Pr1 N3 C15 59.2(2) . . . . ?
O4 Pr1 N3 C15 -79.6(2) . . . . ?
O3 Pr1 N3 C15 -29.6(2) . . . . ?
N5 Pr1 N3 C15 115.6(2) . . . . ?
N4 Pr1 N3 C15 11.5(2) . . . . ?
N1 Pr1 N3 C15 -117.5(2) . . . . ?
N2 Pr1 N3 C15 151.06(19) . . . . ?
O1 Pr1 N4 C20 -176.7(2) . . . . ?
O2 Pr1 N4 C20 37.6(2) . . . . ?
O4 Pr1 N4 C20 -115.4(3) . . . . ?
O3 Pr1 N4 C20 -41.0(2) . . . . ?
N5 Pr1 N4 C20 112.0(3) . . . . ?
N1 Pr1 N4 C20 -61.0(3) . . . . ?
N2 Pr1 N4 C20 43.2(3) . . . . ?
N3 Pr1 N4 C20 175.7(3) . . . . ?
O1 Pr1 N4 C16 -0.2(3) . . . . ?
O2 Pr1 N4 C16 -145.9(2) . . . . ?
O4 Pr1 N4 C16 61.1(2) . . . . ?
O3 Pr1 N4 C16 135.5(2) . . . . ?
N5 Pr1 N4 C16 -71.5(2) . . . . ?
N1 Pr1 N4 C16 115.5(2) . . . . ?
N2 Pr1 N4 C16 -140.3(2) . . . . ?
N3 Pr1 N4 C16 -7.8(2) . . . . ?
O1 Pr1 N5 C21 56.8(11) . . . . ?
O2 Pr1 N5 C21 -91.0(11) . . . . ?
O4 Pr1 N5 C21 118.8(11) . . . . ?
O3 Pr1 N5 C21 -110.6(11) . . . . ?
N4 Pr1 N5 C21 -165.0(11) . . . . ?
N1 Pr1 N5 C21 8.7(12) . . . . ?
N2 Pr1 N5 C21 -19.0(11) . . . . ?
N3 Pr1 N5 C21 137.7(12) . . . . ?
C5 N1 C1 C2 -1.1(5) . . . . ?
Pr1 N1 C1 C2 176.9(3) . . . . ?
N1 C1 C2 C3 0.7(6) . . . . ?
C1 C2 C3 C4 -0.5(6) . . . . ?
C2 C3 C4 C5 0.8(6) . . . . ?
C1 N1 C5 C4 1.4(5) . . . . ?
Pr1 N1 C5 C4 -176.5(2) . . . . ?
C1 N1 C5 C6 179.1(3) . . . . ?
Pr1 N1 C5 C6 1.1(4) . . . . ?
C3 C4 C5 N1 -1.3(5) . . . . ?
C3 C4 C5 C6 -178.9(3) . . . . ?
C10 N2 C6 C7 2.2(4) . . . . ?
Pr1 N2 C6 C7 -164.1(2) . . . . ?
C10 N2 C6 C5 -177.3(3) . . . . ?
Pr1 N2 C6 C5 16.4(3) . . . . ?
N1 C5 C6 N2 -11.3(4) . . . . ?
C4 C5 C6 N2 166.3(3) . . . . ?
N1 C5 C6 C7 169.2(3) . . . . ?
C4 C5 C6 C7 -13.2(5) . . . . ?
N2 C6 C7 C8 -0.4(5) . . . . ?
C5 C6 C7 C8 179.0(3) . . . . ?
C6 C7 C8 C9 -1.1(5) . . . . ?
C7 C8 C9 C10 0.7(5) . . . . ?
C6 N2 C10 C9 -2.6(5) . . . . ?
Pr1 N2 C10 C9 164.1(3) . . . . ?
C8 C9 C10 N2 1.2(5) . . . . ?
C15 N3 C11 C12 2.2(5) . . . . ?
Pr1 N3 C11 C12 -165.4(3) . . . . ?
N3 C11 C12 C13 -0.6(6) . . . . ?
C11 C12 C13 C14 -0.5(6) . . . . ?
C12 C13 C14 C15 0.0(6) . . . . ?
C11 N3 C15 C14 -2.7(4) . . . . ?
Pr1 N3 C15 C14 164.9(2) . . . . ?
C11 N3 C15 C16 177.9(3) . . . . ?
Pr1 N3 C15 C16 -14.5(3) . . . . ?
C13 C14 C15 N3 1.7(5) . . . . ?
C13 C14 C15 C16 -179.0(3) . . . . ?
C20 N4 C16 C17 -0.3(5) . . . . ?
Pr1 N4 C16 C17 -176.8(2) . . . . ?
C20 N4 C16 C15 -179.3(3) . . . . ?
Pr1 N4 C16 C15 4.2(4) . . . . ?
N3 C15 C16 N4 6.9(4) . . . . ?
C14 C15 C16 N4 -172.4(3) . . . . ?
N3 C15 C16 C17 -172.1(3) . . . . ?
C14 C15 C16 C17 8.5(5) . . . . ?
N4 C16 C17 C18 1.6(5) . . . . ?
C15 C16 C17 C18 -179.4(3) . . . . ?
C16 C17 C18 C19 -1.4(6) . . . . ?
C17 C18 C19 C20 0.0(6) . . . . ?
C16 N4 C20 C19 -1.2(5) . . . . ?
Pr1 N4 C20 C19 175.5(3) . . . . ?
C18 C19 C20 N4 1.4(6) . . . . ?
Pr1 N5 C21 Fe1 51(4) . . . . ?
C23 Fe1 C21 N5 21(3) . . . . ?
C23 Fe1 C21 N5 -159(3) 2_766 . . . ?
C21 Fe1 C21 N5 -55(100) 2_766 . . . ?
C22 Fe1 C21 N5 109(3) 2_766 . . . ?
C22 Fe1 C21 N5 -71(3) . . . . ?
C23 Fe1 C22 N6 -164(14) . . . . ?
C23 Fe1 C22 N6 16(14) 2_766 . . . ?
C21 Fe1 C22 N6 103(14) 2_766 . . . ?
C21 Fe1 C22 N6 -77(14) . . . . ?
C22 Fe1 C22 N6 -8(100) 2_766 . . . ?
C23 Fe1 C23 N7 44(100) 2_766 . . . ?
C21 Fe1 C23 N7 -161(5) 2_766 . . . ?
C21 Fe1 C23 N7 19(5) . . . . ?
C22 Fe1 C23 N7 -72(5) 2_766 . . . ?
C22 Fe1 C23 N7 108(5) . . . . ?
C26 Fe2 C24 N8 11(19) 2_575 . . . ?
C26 Fe2 C24 N8 -169(100) . . . . ?
C24 Fe2 C24 N8 62(48) 2_575 . . . ?
C25 Fe2 C24 N8 -80(19) . . . . ?
C25 Fe2 C24 N8 100(19) 2_575 . . . ?
C26 Fe2 C25 N9 -101(9) 2_575 . . . ?
C26 Fe2 C25 N9 79(9) . . . . ?
C24 Fe2 C25 N9 167(9) 2_575 . . . ?
C24 Fe2 C25 N9 -13(9) . . . . ?
C25 Fe2 C25 N9 -152(100) 2_575 . . . ?
C26 Fe2 C26 N10 -24(100) 2_575 . . . ?
C24 Fe2 C26 N10 -20(4) 2_575 . . . ?
C24 Fe2 C26 N10 160(4) . . . . ?
C25 Fe2 C26 N10 71(4) . . . . ?
C25 Fe2 C26 N10 -109(4) 2_575 . . . ?
